data_2205885
loop_
_publ_author_name
'Christopher C. Harding'
'J.S Shane Rountree'
'David J. Watkin'
'Andrew R. Cowley'
'Terry D. Butters'
'Mark R. Wormald'
'Raymond A. Dwek'
'George W. J. Fleet'

_publ_section_title
;2-Acetamido-<i>N</i>-benzyl-1,4-imino-1,2,4-trideoxy-<small>L</small>-arabinitol
 0.33-hydrate
;
_journal_issue 6
_journal_name_full 'Acta Crystallographica Section E'
_journal_page_first o1683
_journal_page_last o1685
_journal_paper_doi 10.1107/S1600536805014455
_journal_volume 61
_journal_year 2005
_chemical_formula_iupac 'C14 H20 N2 O3, 0.33 H2 O'
_chemical_formula_moiety 'C14 H20 N2 O3, 0.33 H2 O'
_chemical_formula_sum 'C14 H20.67 N2 O3.33'
_chemical_formula_weight 270.33
_chemical_name_systematic
;
2-Acetamido-N-benzyl-1,4-imino-1,2,4-trideoxy-L-arabinitol
;
_space_group_IT_number 19
_symmetry_cell_setting orthorhombic
_symmetry_space_group_name_Hall 'P 2ac 2ab'
_symmetry_space_group_name_H-M 'P 21 21 21'
_atom_sites_solution_hydrogens geom
_atom_sites_solution_primary direct
_audit_creation_method CRYSTALS_ver_12.80
_cell_angle_alpha 90
_cell_angle_beta 90
_cell_angle_gamma 90
_cell_formula_units_Z 12
_cell_length_a 9.20120(10)
_cell_length_b 16.9571(3)
_cell_length_c 26.3555(4)
_cell_measurement_reflns_used 5201
_cell_measurement_temperature 190
_cell_measurement_theta_max 28
_cell_measurement_theta_min 1
_cell_volume 4112.13(11)
_computing_cell_refinement 'DENZO/SCALEPACK (Otwinowski & Minor, 1997)'
_computing_data_collection 'COLLECT (Nonius, 1997)'
_computing_data_reduction DENZO/SCALEPACK
_computing_molecular_graphics 'CAMERON (Watkin et al., 1996)'
_computing_publication_material CRYSTALS
_computing_structure_refinement 'CRYSTALS (Betteridge et al., 2003)'
_computing_structure_solution 'SIR92 (Altomare et al., 1994)'
_diffrn_ambient_temperature 190
_diffrn_measured_fraction_theta_full 0.995
_diffrn_measured_fraction_theta_max 0.993
_diffrn_measurement_device_type 'Nonius KappaCCD'
_diffrn_measurement_method \w
_diffrn_radiation_monochromator graphite
_diffrn_radiation_type 'Mo K\a'
_diffrn_radiation_wavelength 0.71073
_diffrn_reflns_av_R_equivalents 0.019
_diffrn_reflns_limit_h_max 12
_diffrn_reflns_limit_h_min -12
_diffrn_reflns_limit_k_max 22
_diffrn_reflns_limit_k_min -22
_diffrn_reflns_limit_l_max 34
_diffrn_reflns_limit_l_min -34
_diffrn_reflns_number 9440
_diffrn_reflns_theta_full 27.023
_diffrn_reflns_theta_max 27.859
_diffrn_reflns_theta_min 2.344
_diffrn_standards_number 0
_exptl_absorpt_coefficient_mu 0.094
_exptl_absorpt_correction_T_max 1.00
_exptl_absorpt_correction_T_min 0.98
_exptl_absorpt_correction_type multi-scan
_exptl_absorpt_process_details '(DENZO/SCALEPACK; Otwinowski & Minor, 1997)'
_exptl_crystal_colour colourless
_exptl_crystal_density_diffrn 1.310
_exptl_crystal_description plate
_exptl_crystal_F_000 1744
_exptl_crystal_size_max 0.20
_exptl_crystal_size_mid 0.20
_exptl_crystal_size_min 0.05
_refine_diff_density_max 0.49
_refine_diff_density_min -0.52
_refine_ls_extinction_method None
_refine_ls_goodness_of_fit_ref 0.8135
_refine_ls_hydrogen_treatment constr
_refine_ls_matrix_type full
_refine_ls_number_parameters 523
_refine_ls_number_reflns 5394
_refine_ls_number_restraints 0
_refine_ls_R_factor_all 0.0893
_refine_ls_R_factor_gt 0.0464
_refine_ls_shift/su_max 0.000285
_refine_ls_structure_factor_coef Fsqd
_refine_ls_weighting_details
;
 w=1/[\s^2^(F^2^) + (0.06P)^2^ + 1.13P]
where P=(max(Fo^2^,0) + 2Fc^2^)/3
;
_refine_ls_weighting_scheme calc
_refine_ls_wR_factor_all 0.1116
_refine_ls_wR_factor_gt 0.0961
_refine_ls_wR_factor_ref 0.1116
_reflns_number_gt 3417
_reflns_number_total 5418
_reflns_threshold_expression I>2\s(I)
_cod_data_source_file cf6423.cif
_cod_data_source_block 4
_cod_depositor_comments
;
The following automatic conversions were performed:
'_symmetry_cell_setting' value 'Orthorhombic' changed to 'orthorhombic'
according to '/home/saulius/struct/CIF-dictionaries/cif_core.dic'
dictionary named 'cif_core.dic' version 2.4.1 from 2010-06-29.

Automatic conversion script
Id: cif_fix_enum 1527 2010-12-29 10:47:43Z saulius 

The following automatic conversions were performed:

'_symmetry_cell_setting' value 'Orthorhombic' changed to
'orthorhombic' according to
/home/saulius/struct/CIF-dictionaries/cif_core.dic dictionary named
'cif_core.dic' version 2.4.1 from 2010-06-29.

Automatic conversion script
Id: cif_fix_values 1715 2011-07-08 13:25:40Z adriana 
;
_cod_original_cell_volume 4112.13(10)
_cod_database_code 2205885
_cod_database_fobs_code 2205885

loop_
_symmetry_equiv_pos_as_xyz
x,y,z
x+1/2,-y+1/2,-z
-x,y+1/2,-z+1/2
-x+1/2,-y,z+1/2

loop_
_atom_site_label
_atom_site_fract_x
_atom_site_fract_y
_atom_site_fract_z
_atom_site_U_iso_or_equiv
_atom_site_adp_type
_atom_site_occupancy
_atom_site_type_symbol
C1 0.5149(3) 0.25308(17) 0.29237(10) 0.0329 Uani 1.0000 C
C2 0.5615(3) 0.32281(18) 0.32279(10) 0.0289 Uani 1.0000 C
O3 0.4747(2) 0.35991(14) 0.34941(9) 0.0519 Uani 1.0000 O
N4 0.7027(2) 0.34176(13) 0.32091(9) 0.0309 Uani 1.0000 N
C5 0.7647(3) 0.40717(16) 0.34910(10) 0.0282 Uani 1.0000 C
C6 0.8564(3) 0.46433(16) 0.31777(10) 0.0281 Uani 1.0000 C
C7 0.9565(3) 0.50019(16) 0.35811(10) 0.0273 Uani 1.0000 C
N8 0.9979(2) 0.42977(13) 0.38835(8) 0.0244 Uani 1.0000 N
C9 0.8629(3) 0.38251(18) 0.39366(11) 0.0358 Uani 1.0000 C
C10 1.0585(4) 0.45307(18) 0.43803(10) 0.0403 Uani 1.0000 C
C11 1.0792(3) 0.38655(16) 0.47521(10) 0.0285 Uani 1.0000 C
C12 1.0064(3) 0.38837(18) 0.52135(10) 0.0353 Uani 1.0000 C
C13 1.0276(4) 0.32916(19) 0.55679(11) 0.0401 Uani 1.0000 C
C14 1.1226(4) 0.26868(19) 0.54746(11) 0.0394 Uani 1.0000 C
C15 1.1986(4) 0.26671(18) 0.50188(12) 0.0396 Uani 1.0000 C
C16 1.1767(4) 0.32508(18) 0.46606(11) 0.0375 Uani 1.0000 C
C17 1.0872(3) 0.54453(17) 0.33765(12) 0.0341 Uani 1.0000 C
O18 1.0444(3) 0.61741(12) 0.31503(7) 0.0409 Uani 1.0000 O
O19 0.7650(2) 0.52132(12) 0.29420(7) 0.0386 Uani 1.0000 O
N208 1.0005(2) 0.75180(13) 0.38063(8) 0.0244 Uani 1.0000 N
C207 0.9854(3) 0.81926(16) 0.34541(10) 0.0266 Uani 1.0000 C
C206 0.8675(3) 0.78988(16) 0.30954(10) 0.0259 Uani 1.0000 C
C205 0.7577(3) 0.75339(16) 0.34613(9) 0.0249 Uani 1.0000 C
C209 0.8489(3) 0.73235(18) 0.39399(10) 0.0289 Uani 1.0000 C
N204 0.6755(2) 0.68711(14) 0.32625(9) 0.0299 Uani 1.0000 N
C202 0.5288(3) 0.68422(18) 0.32616(10) 0.0295 Uani 1.0000 C
O203 0.4525(2) 0.73913(13) 0.34197(8) 0.0397 Uani 1.0000 O
C201 0.4618(3) 0.60970(18) 0.30615(12) 0.0405 Uani 1.0000 C
O219 0.8075(2) 0.85363(11) 0.28092(7) 0.0359 Uani 1.0000 O
C217 1.1263(3) 0.84554(17) 0.32032(12) 0.0342 Uani 1.0000 C
O218 1.1927(2) 0.78501(13) 0.29169(8) 0.0432 Uani 1.0000 O
C210 1.0880(4) 0.77459(18) 0.42535(10) 0.0374 Uani 1.0000 C
C211 1.0966(3) 0.71239(17) 0.46650(10) 0.0285 Uani 1.0000 C
C216 1.1992(3) 0.65211(17) 0.46441(11) 0.0337 Uani 1.0000 C
C215 1.2109(4) 0.59832(18) 0.50349(11) 0.0368 Uani 1.0000 C
C214 1.1181(4) 0.60225(19) 0.54500(11) 0.0380 Uani 1.0000 C
C213 1.0179(4) 0.6616(2) 0.54761(11) 0.0411 Uani 1.0000 C
C212 1.0074(3) 0.71696(19) 0.50875(11) 0.0370 Uani 1.0000 C
N108 1.0078(2) 0.07278(13) 0.38870(8) 0.0258 Uani 1.0000 N
C107 1.0040(3) 0.12943(16) 0.34668(10) 0.0270 Uani 1.0000 C
C106 0.8878(3) 0.09510(19) 0.31214(10) 0.0311 Uani 1.0000 C
C105 0.7724(3) 0.06519(17) 0.34883(10) 0.0275 Uani 1.0000 C
C109 0.8567(3) 0.04715(19) 0.39812(10) 0.0325 Uani 1.0000 C
N104 0.6904(2) -0.00024(14) 0.32814(8) 0.0313 Uani 1.0000 N
C102 0.5453(3) -0.00048(18) 0.32319(11) 0.0311 Uani 1.0000 C
O103 0.4687(2) 0.05218(14) 0.34146(9) 0.0495 Uani 1.0000 O
C101 0.4821(3) -0.06877(17) 0.29502(12) 0.0404 Uani 1.0000 C
O119 0.8274(2) 0.15171(13) 0.27873(8) 0.0480 Uani 1.0000 O
C117 1.1487(3) 0.14107(18) 0.32131(12) 0.0369 Uani 1.0000 C
O118 1.2028(2) 0.06854(13) 0.30106(7) 0.0442 Uani 1.0000 O
C110 1.0773(4) 0.10462(18) 0.43404(10) 0.0395 Uani 1.0000 C
C111 1.0865(3) 0.04530(17) 0.47656(10) 0.0302 Uani 1.0000 C
C116 1.1708(3) -0.02244(18) 0.47184(11) 0.0355 Uani 1.0000 C
C115 1.1787(4) -0.07659(19) 0.51094(11) 0.0397 Uani 1.0000 C
C114 1.1003(4) -0.06453(19) 0.55490(11) 0.0381 Uani 1.0000 C
C113 1.0178(4) 0.0021(2) 0.56062(11) 0.0391 Uani 1.0000 C
C112 1.0117(3) 0.05756(18) 0.52194(11) 0.0363 Uani 1.0000 C
O301 0.8143(2) 0.84175(12) 0.17871(8) 0.0435 Uani 1.0000 O
H1 0.7227 0.6480 0.3156 0.0426 Uiso 1.0000 H
H2 1.0569 0.6556 0.3365 0.0747 Uiso 1.0000 H
H4 1.2819 0.0625 0.3156 0.0796 Uiso 1.0000 H
H5 0.7562 0.3146 0.3021 0.0451 Uiso 1.0000 H
H6 0.7367 -0.0399 0.3174 0.0446 Uiso 1.0000 H
H8 0.8070 0.5322 0.2678 0.0697 Uiso 1.0000 H
H11 0.5990 0.2295 0.2776 0.0595 Uiso 1.0000 H
H12 0.4713 0.2153 0.3137 0.0599 Uiso 1.0000 H
H13 0.4452 0.2688 0.2667 0.0593 Uiso 1.0000 H
H51 0.6816 0.4362 0.3627 0.0403 Uiso 1.0000 H
H61 0.9134 0.4349 0.2925 0.0402 Uiso 1.0000 H
H71 0.9019 0.5366 0.3803 0.0387 Uiso 1.0000 H
H91 0.8115 0.3957 0.4260 0.0516 Uiso 1.0000 H
H92 0.8842 0.3257 0.3925 0.0516 Uiso 1.0000 H
H101 1.1564 0.4776 0.4316 0.0583 Uiso 1.0000 H
H102 0.9916 0.4911 0.4534 0.0573 Uiso 1.0000 H
H121 0.9403 0.4309 0.5280 0.0507 Uiso 1.0000 H
H131 0.9780 0.3307 0.5877 0.0572 Uiso 1.0000 H
H141 1.1369 0.2293 0.5713 0.0567 Uiso 1.0000 H
H151 1.2616 0.2256 0.4943 0.0568 Uiso 1.0000 H
H161 1.2267 0.3237 0.4351 0.0535 Uiso 1.0000 H
H171 1.1582 0.5548 0.3646 0.0488 Uiso 1.0000 H
H172 1.1366 0.5114 0.3110 0.0480 Uiso 1.0000 H
H2071 0.9472 0.8647 0.3652 0.0382 Uiso 1.0000 H
H2061 0.9074 0.7501 0.2867 0.0361 Uiso 1.0000 H
H2051 0.6880 0.7939 0.3544 0.0357 Uiso 1.0000 H
H2091 0.8194 0.7634 0.4234 0.0406 Uiso 1.0000 H
H2092 0.8406 0.6766 0.4020 0.0412 Uiso 1.0000 H
H2171 1.1940 0.8644 0.3477 0.0482 Uiso 1.0000 H
H2172 1.1052 0.8899 0.2971 0.0482 Uiso 1.0000 H
H2101 1.0410 0.8220 0.4416 0.0534 Uiso 1.0000 H
H2102 1.1867 0.7879 0.4140 0.0536 Uiso 1.0000 H
H2161 1.2620 0.6488 0.4357 0.0478 Uiso 1.0000 H
H2151 1.2805 0.5584 0.5020 0.0533 Uiso 1.0000 H
H2141 1.1268 0.5648 0.5707 0.0548 Uiso 1.0000 H
H2131 0.9561 0.6653 0.5756 0.0590 Uiso 1.0000 H
H2121 0.9407 0.7583 0.5112 0.0530 Uiso 1.0000 H
H1071 0.9748 0.1816 0.3600 0.0381 Uiso 1.0000 H
H1061 0.9294 0.0509 0.2916 0.0443 Uiso 1.0000 H
H1051 0.7063 0.1087 0.3550 0.0393 Uiso 1.0000 H
H1091 0.8152 0.0772 0.4267 0.0468 Uiso 1.0000 H
H1092 0.8515 -0.0091 0.4064 0.0468 Uiso 1.0000 H
H1011 0.4044 -0.0496 0.2737 0.0731 Uiso 1.0000 H
H1012 0.4434 -0.1070 0.3176 0.0745 Uiso 1.0000 H
H1013 0.5540 -0.0937 0.2746 0.0739 Uiso 1.0000 H
H1171 1.2183 0.1625 0.3457 0.0523 Uiso 1.0000 H
H1172 1.1361 0.1790 0.2937 0.0524 Uiso 1.0000 H
H1101 1.1781 0.1186 0.4242 0.0564 Uiso 1.0000 H
H1102 1.0259 0.1521 0.4460 0.0565 Uiso 1.0000 H
H1161 1.2258 -0.0319 0.4416 0.0501 Uiso 1.0000 H
H1151 1.2372 -0.1213 0.5077 0.0562 Uiso 1.0000 H
H1141 1.1052 -0.1017 0.5803 0.0545 Uiso 1.0000 H
H1131 0.9685 0.0104 0.5909 0.0570 Uiso 1.0000 H
H1121 0.9565 0.1042 0.5267 0.0514 Uiso 1.0000 H
H3 0.8296 0.8469 0.2508 0.0654 Uiso 1.0000 H
H58 0.8639 0.8667 0.1578 0.0786 Uiso 1.0000 H
H67 0.7295 0.8480 0.1693 0.0784 Uiso 1.0000 H
H7 0.8664 0.1445 0.2501 0.0856 Uiso 1.0000 H
H2011 0.3598 0.6120 0.3030 0.0739 Uiso 1.0000 H
H15 0.4969 0.5989 0.2729 0.0744 Uiso 1.0000 H
H19 0.4864 0.5648 0.3257 0.0735 Uiso 1.0000 H
H62 1.2631 0.7649 0.3092 0.0791 Uiso 1.0000 H

loop_
_atom_site_aniso_label
_atom_site_aniso_U_11
_atom_site_aniso_U_22
_atom_site_aniso_U_33
_atom_site_aniso_U_12
_atom_site_aniso_U_13
_atom_site_aniso_U_23
C1 0.0295(16) 0.0326(15) 0.0365(15) -0.0034(15) 0.0011(14) -0.0034(13)
C2 0.0233(15) 0.0400(17) 0.0233(14) -0.0007(14) 0.0025(13) -0.0012(14)
O3 0.0264(12) 0.0688(16) 0.0603(14) -0.0083(12) 0.0053(12) -0.0318(13)
N4 0.0222(13) 0.0337(14) 0.0369(13) 0.0001(11) 0.0006(12) -0.0104(12)
C5 0.0222(15) 0.0329(15) 0.0295(14) -0.0006(13) 0.0001(13) -0.0043(13)
C6 0.0247(15) 0.0315(15) 0.0280(14) 0.0034(13) -0.0023(13) -0.0004(13)
C7 0.0265(16) 0.0269(14) 0.0284(13) 0.0023(13) -0.0005(13) 0.0024(13)
N8 0.0211(12) 0.0256(11) 0.0266(11) -0.0056(10) -0.0050(10) 0.0022(10)
C9 0.0328(18) 0.0376(17) 0.0371(16) -0.0100(15) -0.0051(15) 0.0081(14)
C10 0.052(2) 0.0366(17) 0.0321(15) -0.0121(17) -0.0131(16) 0.0043(14)
C11 0.0265(16) 0.0279(15) 0.0309(15) -0.0037(13) -0.0076(13) -0.0041(13)
C12 0.0343(18) 0.0363(17) 0.0353(15) 0.0012(15) -0.0028(15) 0.0008(14)
C13 0.0390(19) 0.049(2) 0.0319(16) -0.0034(18) -0.0015(15) 0.0038(15)
C14 0.045(2) 0.0359(18) 0.0375(17) -0.0015(17) -0.0102(16) 0.0075(15)
C15 0.041(2) 0.0326(18) 0.0448(17) 0.0073(16) -0.0071(16) -0.0041(16)
C16 0.0405(19) 0.0434(18) 0.0287(15) -0.0020(16) -0.0040(15) -0.0075(14)
C17 0.0318(16) 0.0290(16) 0.0415(16) -0.0058(14) -0.0041(15) 0.0058(14)
O18 0.0569(14) 0.0285(11) 0.0373(11) -0.0037(11) 0.0019(11) 0.0040(10)
O19 0.0360(12) 0.0448(13) 0.0349(10) 0.0071(11) -0.0025(10) 0.0081(10)
N208 0.0215(12) 0.0256(11) 0.0261(11) -0.0021(11) -0.0037(10) -0.0002(10)
C207 0.0267(16) 0.0226(13) 0.0305(14) 0.0016(13) 0.0010(13) -0.0018(12)
C206 0.0234(15) 0.0269(14) 0.0274(14) 0.0033(13) -0.0030(12) 0.0011(13)
C205 0.0209(14) 0.0270(14) 0.0268(14) 0.0023(13) -0.0045(12) -0.0055(13)
C209 0.0242(15) 0.0363(17) 0.0261(14) -0.0024(13) 0.0010(12) 0.0013(13)
N204 0.0220(13) 0.0307(13) 0.0369(13) -0.0010(11) -0.0026(12) -0.0008(12)
C202 0.0263(16) 0.0364(16) 0.0256(14) 0.0012(14) -0.0072(14) 0.0074(14)
O203 0.0241(11) 0.0481(13) 0.0468(12) 0.0036(11) -0.0008(10) -0.0061(11)
C201 0.0290(17) 0.0357(18) 0.0567(19) -0.0059(15) -0.0143(16) 0.0047(16)
O219 0.0411(13) 0.0340(11) 0.0328(10) 0.0106(10) -0.0008(10) 0.0051(9)
C217 0.0321(16) 0.0335(16) 0.0371(16) -0.0010(14) 0.0007(15) 0.0013(15)
O218 0.0337(13) 0.0512(13) 0.0447(12) -0.0003(11) 0.0045(11) -0.0075(11)
C210 0.0388(18) 0.0368(17) 0.0366(16) -0.0084(16) -0.0126(15) 0.0034(14)
C211 0.0249(15) 0.0313(15) 0.0294(14) -0.0027(14) -0.0080(13) -0.0005(13)
C216 0.0290(16) 0.0427(18) 0.0293(15) -0.0016(15) -0.0040(14) -0.0079(14)
C215 0.0416(19) 0.0318(16) 0.0369(17) 0.0042(16) -0.0102(16) -0.0040(14)
C214 0.0398(19) 0.0429(18) 0.0313(16) -0.0037(17) -0.0121(15) 0.0035(15)
C213 0.0312(18) 0.061(2) 0.0305(15) 0.0033(18) -0.0027(15) -0.0012(16)
C212 0.0305(17) 0.0433(17) 0.0373(16) 0.0095(16) -0.0093(15) -0.0046(15)
N108 0.0212(12) 0.0284(12) 0.0278(11) -0.0041(11) -0.0051(11) 0.0012(10)
C107 0.0255(16) 0.0255(14) 0.0300(14) 0.0007(13) -0.0035(13) 0.0001(13)
C106 0.0206(15) 0.0456(18) 0.0270(14) 0.0077(14) -0.0022(13) 0.0057(14)
C105 0.0189(14) 0.0345(15) 0.0291(14) 0.0016(13) -0.0017(12) -0.0013(13)
C109 0.0262(16) 0.0454(18) 0.0259(14) -0.0046(15) -0.0004(13) 0.0024(14)
N104 0.0241(13) 0.0320(13) 0.0377(13) 0.0008(11) -0.0028(11) -0.0047(12)
C102 0.0192(15) 0.0392(17) 0.0348(15) 0.0019(14) -0.0046(13) 0.0028(15)
O103 0.0235(11) 0.0550(14) 0.0699(15) 0.0083(11) -0.0075(11) -0.0238(13)
C101 0.0325(17) 0.0360(17) 0.0526(19) -0.0030(16) -0.0099(16) -0.0039(16)
O119 0.0326(12) 0.0733(16) 0.0379(11) 0.0153(12) 0.0012(10) 0.0228(12)
C117 0.0296(16) 0.0410(18) 0.0402(17) -0.0024(15) -0.0004(15) 0.0103(16)
O118 0.0261(11) 0.0673(16) 0.0392(11) 0.0075(12) -0.0021(10) -0.0088(12)
C110 0.045(2) 0.0384(18) 0.0353(16) -0.0112(16) -0.0175(16) 0.0008(15)
C111 0.0321(16) 0.0309(16) 0.0275(14) -0.0084(14) -0.0133(14) -0.0001(13)
C116 0.0394(18) 0.0383(17) 0.0288(15) -0.0034(16) -0.0056(14) -0.0036(14)
C115 0.0407(19) 0.0382(18) 0.0400(17) 0.0059(16) -0.0068(16) -0.0024(15)
C114 0.0433(19) 0.0409(18) 0.0301(15) -0.0017(17) -0.0095(15) 0.0071(15)
C113 0.0358(19) 0.0520(19) 0.0294(14) -0.0033(18) -0.0050(14) -0.0014(16)
C112 0.0309(17) 0.0375(17) 0.0404(17) 0.0021(15) -0.0069(15) -0.0058(15)
O301 0.0327(12) 0.0586(15) 0.0392(12) -0.0022(11) -0.0009(11) 0.0154(11)

loop_
_atom_type_symbol
_atom_type_scat_dispersion_real
_atom_type_scat_dispersion_imag
_atom_type_scat_source
C 0.0033 0.0016 'International Tables Vol C 4.2.6.8 and 6.1.1.4'
H 0.0000 0.0000 'International Tables Vol C 4.2.6.8 and 6.1.1.4'
O 0.0106 0.0060 'International Tables Vol C 4.2.6.8 and 6.1.1.4'
N 0.0061 0.0033 'International Tables Vol C 4.2.6.8 and 6.1.1.4'

loop_
_geom_angle_atom_site_label_1
_geom_angle_atom_site_label_2
_geom_angle_atom_site_label_3
_geom_angle
_geom_angle_publ_flag
C2 C1 H11 108.5 no
C2 C1 H12 110.0 no
H11 C1 H12 107.7 no
C2 C1 H13 110.3 no
H11 C1 H13 111.5 no
H12 C1 H13 108.8 no
C1 C2 O3 121.6(3) no
C1 C2 N4 116.7(3) no
O3 C2 N4 121.7(3) no
C2 N4 C5 123.1(2) no
C2 N4 H5 117.4 no
C5 N4 H5 119.5 no
N4 C5 C6 115.2(2) no
N4 C5 C9 114.4(2) no
C6 C5 C9 105.1(2) no
N4 C5 H51 105.3 no
C6 C5 H51 108.1 no
C9 C5 H51 108.5 no
C5 C6 C7 102.1(2) no
C5 C6 O19 109.9(2) no
C7 C6 O19 112.9(2) no
C5 C6 H61 109.8 no
C7 C6 H61 110.5 no
O19 C6 H61 111.3 no
C6 C7 N8 102.0(2) no
C6 C7 C17 115.2(2) no
N8 C7 C17 112.7(2) no
C6 C7 H71 110.6 no
N8 C7 H71 108.4 no
C17 C7 H71 107.7 no
C7 N8 C9 105.7(2) no
C7 N8 C10 110.9(2) no
C9 N8 C10 112.1(2) no
C5 C9 N8 105.8(2) no
C5 C9 H91 108.2 no
N8 C9 H91 110.8 no
C5 C9 H92 111.1 no
N8 C9 H92 111.0 no
H91 C9 H92 109.8 no
N8 C10 C11 115.1(2) no
N8 C10 H101 107.4 no
C11 C10 H101 107.9 no
N8 C10 H102 107.8 no
C11 C10 H102 107.6 no
H101 C10 H102 111.2 no
C10 C11 C12 119.5(3) no
C10 C11 C16 121.8(3) no
C12 C11 C16 118.5(3) no
C11 C12 C13 120.4(3) no
C11 C12 H121 118.8 no
C13 C12 H121 120.7 no
C12 C13 C14 120.8(3) no
C12 C13 H131 119.9 no
C14 C13 H131 119.3 no
C13 C14 C15 119.6(3) no
C13 C14 H141 120.5 no
C15 C14 H141 119.9 no
C14 C15 C16 120.0(3) no
C14 C15 H151 121.1 no
C16 C15 H151 118.9 no
C11 C16 C15 120.7(3) no
C11 C16 H161 119.0 no
C15 C16 H161 120.4 no
C7 C17 O18 111.0(2) no
C7 C17 H171 110.9 no
O18 C17 H171 109.5 no
C7 C17 H172 109.2 no
O18 C17 H172 108.4 no
H171 C17 H172 107.7 no
C17 O18 H2 109.7 no
C6 O19 H8 104.1 no
C207 N208 C209 103.5(2) no
C207 N208 C210 110.4(2) no
C209 N208 C210 112.5(2) no
N208 C207 C206 101.7(2) no
N208 C207 C217 114.8(2) no
C206 C207 C217 115.6(2) no
N208 C207 H2071 107.6 no
C206 C207 H2071 109.1 no
C217 C207 H2071 107.6 no
C207 C206 C205 102.2(2) no
C207 C206 O219 110.8(2) no
C205 C206 O219 112.6(2) no
C207 C206 H2061 110.0 no
C205 C206 H2061 111.0 no
O219 C206 H2061 110.0 no
C206 C205 C209 104.3(2) no
C206 C205 N204 115.5(2) no
C209 C205 N204 113.3(2) no
C206 C205 H2051 107.1 no
C209 C205 H2051 109.8 no
N204 C205 H2051 106.6 no
C205 C209 N208 105.4(2) no
C205 C209 H2091 111.7 no
N208 C209 H2091 109.4 no
C205 C209 H2092 110.9 no
N208 C209 H2092 110.1 no
H2091 C209 H2092 109.3 no
C205 N204 C202 123.3(3) no
C205 N204 H1 117.4 no
C202 N204 H1 119.2 no
N204 C202 O203 122.6(3) no
N204 C202 C201 116.2(3) no
O203 C202 C201 121.2(3) no
C202 C201 H2011 113.9 no
C202 C201 H15 110.2 no
H2011 C201 H15 105.3 no
C202 C201 H19 112.8 no
H2011 C201 H19 108.6 no
H15 C201 H19 105.4 no
C206 O219 H3 107.8 no
C207 C217 O218 112.8(2) no
C207 C217 H2171 108.0 no
O218 C217 H2171 110.3 no
C207 C217 H2172 108.9 no
O218 C217 H2172 107.9 no
H2171 C217 H2172 108.9 no
C217 O218 H62 109.0 no
N208 C210 C211 114.7(2) no
N208 C210 H2101 108.3 no
C211 C210 H2101 105.9 no
N208 C210 H2102 108.7 no
C211 C210 H2102 109.2 no
H2101 C210 H2102 110.0 no
C210 C211 C216 121.2(3) no
C210 C211 C212 120.4(3) no
C216 C211 C212 118.3(3) no
C211 C216 C215 120.6(3) no
C211 C216 H2161 119.1 no
C215 C216 H2161 120.3 no
C216 C215 C214 120.5(3) no
C216 C215 H2151 120.2 no
C214 C215 H2151 119.3 no
C215 C214 C213 119.3(3) no
C215 C214 H2141 119.1 no
C213 C214 H2141 121.5 no
C214 C213 C212 120.4(3) no
C214 C213 H2131 120.1 no
C212 C213 H2131 119.5 no
C213 C212 C211 120.8(3) no
C213 C212 H2121 120.1 no
C211 C212 H2121 119.1 no
C107 N108 C109 107.3(2) no
C107 N108 C110 112.7(2) no
C109 N108 C110 112.6(2) no
N108 C107 C106 102.6(2) no
N108 C107 C117 113.6(2) no
C106 C107 C117 114.0(2) no
N108 C107 H1071 109.0 no
C106 C107 H1071 111.3 no
C117 C107 H1071 106.3 no
C107 C106 C105 103.7(2) no
C107 C106 O119 112.9(3) no
C105 C106 O119 110.3(2) no
C107 C106 H1061 110.0 no
C105 C106 H1061 111.2 no
O119 C106 H1061 108.7 no
C106 C105 C109 104.5(2) no
C106 C105 N104 112.3(2) no
C109 C105 N104 115.3(2) no
C106 C105 H1051 106.9 no
C109 C105 H1051 108.9 no
N104 C105 H1051 108.6 no
C105 C109 N108 105.8(2) no
C105 C109 H1091 110.3 no
N108 C109 H1091 109.9 no
C105 C109 H1092 110.8 no
N108 C109 H1092 111.7 no
H1091 C109 H1092 108.3 no
C105 N104 C102 123.9(3) no
C105 N104 H6 118.3 no
C102 N104 H6 117.8 no
N104 C102 O103 121.8(3) no
N104 C102 C101 116.0(3) no
O103 C102 C101 122.2(3) no
C102 C101 H1011 108.4 no
C102 C101 H1012 111.3 no
H1011 C101 H1012 108.5 no
C102 C101 H1013 110.8 no
H1011 C101 H1013 109.5 no
H1012 C101 H1013 108.1 no
C106 O119 H7 106.9 no
C107 C117 O118 111.2(2) no
C107 C117 H1171 109.7 no
O118 C117 H1171 109.7 no
C107 C117 H1172 108.2 no
O118 C117 H1172 109.2 no
H1171 C117 H1172 108.8 no
C117 O118 H4 103.9 no
N108 C110 C111 112.7(2) no
N108 C110 H1101 106.5 no
C111 C110 H1101 107.5 no
N108 C110 H1102 110.7 no
C111 C110 H1102 109.6 no
H1101 C110 H1102 109.7 no
C110 C111 C116 121.0(3) no
C110 C111 C112 120.6(3) no
C116 C111 C112 118.3(3) no
C111 C116 C115 120.7(3) no
C111 C116 H1161 120.5 no
C115 C116 H1161 118.8 no
C116 C115 C114 120.0(3) no
C116 C115 H1151 120.2 no
C114 C115 H1151 119.8 no
C115 C114 C113 120.3(3) no
C115 C114 H1141 118.9 no
C113 C114 H1141 120.8 no
C114 C113 C112 120.1(3) no
C114 C113 H1131 119.4 no
C112 C113 H1131 120.5 no
C111 C112 C113 120.5(3) no
C111 C112 H1121 120.1 no
C113 C112 H1121 119.4 no
H58 O301 H67 104.7 no

loop_
_geom_bond_atom_site_label_1
_geom_bond_atom_site_label_2
_geom_bond_distance
_geom_bond_publ_flag
C1 C2 1.491(4) no
C1 H11 0.954 no
C1 H12 0.941 no
C1 H13 0.970 no
C2 O3 1.235(3) no
C2 N4 1.339(4) no
N4 C5 1.452(3) no
N4 H5 0.837 no
C5 C6 1.527(4) no
C5 C9 1.539(4) no
C5 H51 0.977 no
C6 C7 1.533(4) no
C6 O19 1.424(3) no
C6 H61 0.984 no
C7 N8 1.485(3) no
C7 C17 1.517(4) no
C7 H71 0.988 no
N8 C9 1.485(3) no
N8 C10 1.477(3) no
C9 H91 1.001 no
C9 H92 0.983 no
C10 C11 1.506(4) no
C10 H101 1.006 no
C10 H102 0.980 no
C11 C12 1.388(4) no
C11 C16 1.396(4) no
C12 C13 1.385(4) no
C12 H121 0.960 no
C13 C14 1.370(4) no
C13 H131 0.933 no
C14 C15 1.390(5) no
C14 H141 0.927 no
C15 C16 1.383(4) no
C15 H151 0.929 no
C16 H161 0.937 no
C17 O18 1.427(3) no
C17 H171 0.981 no
C17 H172 1.007 no
O18 H2 0.866 no
O19 H8 0.816 no
N208 C207 1.480(3) no
N208 C209 1.476(4) no
N208 C210 1.479(3) no
C207 C206 1.523(4) no
C207 C217 1.522(4) no
C207 H2071 0.995 no
C206 C205 1.528(4) no
C206 O219 1.429(3) no
C206 H2061 0.976 no
C205 C209 1.557(4) no
C205 N204 1.453(3) no
C205 H2051 0.965 no
C209 H2091 0.975 no
C209 H2092 0.971 no
N204 C202 1.350(4) no
N204 H1 0.842 no
C202 O203 1.238(3) no
C202 C201 1.502(4) no
C201 H2011 0.943 no
C201 H15 0.951 no
C201 H19 0.946 no
O219 H3 0.828 no
C217 O218 1.413(3) no
C217 H2171 1.004 no
C217 H2172 0.988 no
O218 H62 0.865 no
C210 C211 1.515(4) no
C210 H2101 1.009 no
C210 H2102 0.982 no
C211 C216 1.393(4) no
C211 C212 1.386(4) no
C216 C215 1.380(4) no
C216 H2161 0.953 no
C215 C214 1.390(4) no
C215 H2151 0.932 no
C214 C213 1.366(4) no
C214 H2141 0.932 no
C213 C212 1.393(4) no
C213 H2131 0.933 no
C212 H2121 0.933 no
N108 C107 1.466(3) no
N108 C109 1.477(3) no
N108 C110 1.459(3) no
C107 C106 1.520(4) no
C107 C117 1.503(4) no
C107 H1071 0.989 no
C106 C105 1.523(4) no
C106 O119 1.416(3) no
C106 H1061 1.000 no
C105 C109 1.544(4) no
C105 N104 1.448(4) no
C105 H1051 0.970 no
C109 H1091 0.987 no
C109 H1092 0.980 no
N104 C102 1.342(4) no
N104 H6 0.845 no
C102 O103 1.235(3) no
C102 C101 1.493(4) no
C101 H1011 0.966 no
C101 H1012 0.950 no
C101 H1013 0.952 no
O119 H7 0.843 no
C117 O118 1.430(4) no
C117 H1171 0.977 no
C117 H1172 0.979 no
O118 H4 0.829 no
C110 C111 1.508(4) no
C110 H1101 0.992 no
C110 H1102 0.986 no
C111 C116 1.392(4) no
C111 C112 1.396(4) no
C116 C115 1.382(4) no
C116 H1161 0.958 no
C115 C114 1.380(4) no
C115 H1151 0.934 no
C114 C113 1.369(4) no
C114 H1141 0.920 no
C113 C112 1.388(4) no
C113 H1131 0.929 no
C112 H1121 0.947 no
O301 H58 0.831 no
O301 H67 0.826 no

loop_
_geom_hbond_atom_site_label_D
_geom_hbond_atom_site_label_H
_geom_hbond_atom_site_label_A
_geom_hbond_site_symmetry_A
_geom_hbond_distance_DH
_geom_hbond_distance_HA
_geom_hbond_distance_DA
_geom_hbond_angle_DHA
_geom_hbond_publ_flag
O18 H2 N208 . 0.87 2.07 2.889(3) 157 yes
O118 H4 O103 1_655 0.83 1.86 2.683(3) 174 yes
N104 H6 O219 1_545 0.85 2.15 2.975(3) 167 yes
O19 H8 O118 3_755 0.82 1.92 2.652(3) 149 yes
O219 H3 O301 . 0.83 1.91 2.702(3) 161 yes
O301 H58 N8 3_755 0.83 2.06 2.887(3) 174 yes
O301 H67 O3 3_655 0.83 1.96 2.778(3) 177 yes
O119 H7 O18 3_745 0.84 1.96 2.799(3) 175 yes
O218 H62 O203 1_655 0.87 1.99 2.841(3) 167 yes
N204 h1 o19 . 0.84 2.25 3.049(3) 157 yes

loop_
_cod_related_entry_id
_cod_related_entry_database
_cod_related_entry_code
1 ChemSpider 30654813
